data_7044438
loop_
_publ_author_name
'Baskin, Maria'
'Fridman, Natalia'
'Kosa, Monica'
'Maayan, Galia'

_publ_section_title
;
 Heteroleptic Complexes via Solubility Control: Examples of Cu(II),
 Co(II), Ni(II) and Mn(II) complexes Based on the Derivatives of
 Terpyridine and Hydroxyquinoline
;
_journal_name_full 'Dalton Trans.'
_journal_paper_doi 10.1039/C7DT03387G
_journal_year 2017
_chemical_formula_moiety 'C43 H34 Cu2 N9 O2, 0.5(C8), 3(F6 P), 2(C2 H3 N), C2 N'
_chemical_formula_sum 'C53 H40 Cu2 F18 N12 O2 P3'
_chemical_formula_weight 1438.96
_chemical_name_common 'Galia23 (Masha)'
_chemical_name_systematic
;
 ? 
;
_space_group_crystal_system triclinic
_space_group_IT_number 2
_space_group_name_Hall '-P 1'
_space_group_name_H-M_alt 'P -1'
_symmetry_space_group_name_Hall '-P 1'
_symmetry_space_group_name_H-M 'P -1'
_atom_sites_solution_hydrogens mixed
_audit_creation_date 2017-09-28
_audit_creation_method
;
Olex2 1.2
(compiled 2017.08.10 svn.r3458 for OlexSys, GUI svn.r5381)
;
_audit_update_record
;
2017-09-28 deposited with the CCDC.
2017-10-09 downloaded from the CCDC.
;
_cell_angle_alpha 91.421(7)
_cell_angle_beta 97.104(5)
_cell_angle_gamma 104.077(6)
_cell_formula_units_Z 2
_cell_length_a 10.3030(11)
_cell_length_b 12.5250(18)
_cell_length_c 24.583(4)
_cell_measurement_reflns_used 10011
_cell_measurement_temperature 200(2)
_cell_measurement_theta_max 0.905
_cell_measurement_theta_min 0.729
_cell_volume 3048.5(7)
_computing_cell_refinement 'DENZO HKL2000 (Otwinowski & Minor 1997)'
_computing_data_collection 'Collect (Nonius, 2006)'
_computing_data_reduction 'DENZO HKL2000 (Otwinowski & Minor 1997)'
_computing_molecular_graphics 'Olex2 (Dolomanov et al., 2009)'
_computing_publication_material 'Olex2 (Dolomanov et al., 2009)'
_computing_structure_refinement 'ShelXL (Sheldrick, 2015)'
_computing_structure_solution 'SHELXS-97 (Sheldrick, 1990)'
_diffrn_ambient_temperature 200.15
_diffrn_detector_area_resol_mean 95
_diffrn_measured_fraction_theta_full 0.996
_diffrn_measured_fraction_theta_max 0.996
_diffrn_measurement_device_type 'Nonius KappaCCD'
_diffrn_measurement_method 'phi- and omega-scans'
_diffrn_radiation_type MoK\a
_diffrn_radiation_wavelength 0.71073
_diffrn_reflns_av_R_equivalents 0.088
_diffrn_reflns_av_unetI/netI 0.0765
_diffrn_reflns_Laue_measured_fraction_full 0.996
_diffrn_reflns_Laue_measured_fraction_max 0.996
_diffrn_reflns_limit_h_max 11
_diffrn_reflns_limit_h_min 0
_diffrn_reflns_limit_k_max 14
_diffrn_reflns_limit_k_min -14
_diffrn_reflns_limit_l_max 28
_diffrn_reflns_limit_l_min -28
_diffrn_reflns_number 10011
_diffrn_reflns_point_group_measured_fraction_full 0.996
_diffrn_reflns_point_group_measured_fraction_max 0.996
_diffrn_reflns_theta_full 24.430
_diffrn_reflns_theta_max 24.430
_diffrn_reflns_theta_min 0.836
_exptl_absorpt_coefficient_mu 0.883
_exptl_absorpt_correction_T_max 24.430
_exptl_absorpt_correction_T_min 0.836
_exptl_absorpt_correction_type multi-scan
_exptl_absorpt_process_details
;
'HKL Denzo and Scalepack (Otwinowski & Minor 1997)'  
;
_exptl_crystal_colour 'light green'
_exptl_crystal_density_diffrn 1.568
_exptl_crystal_density_method 'not measured'
_exptl_crystal_description needle
_exptl_crystal_F_000 1446
_exptl_crystal_size_max 0.33
_exptl_crystal_size_mid 0.15
_exptl_crystal_size_min 0.09
_exptl_transmission_factor_max 0.883
_exptl_transmission_factor_min 0.759
_refine_diff_density_max 1.677
_refine_diff_density_min -0.678
_refine_diff_density_rms 0.152
_refine_ls_extinction_method none
_refine_ls_goodness_of_fit_ref 1.022
_refine_ls_hydrogen_treatment mixed
_refine_ls_matrix_type full
_refine_ls_number_parameters 784
_refine_ls_number_reflns 10011
_refine_ls_number_restraints 0
_refine_ls_restrained_S_all 1.022
_refine_ls_R_factor_all 0.1419
_refine_ls_R_factor_gt 0.0888
_refine_ls_shift/su_max 0.012
_refine_ls_shift/su_mean 0.001
_refine_ls_structure_factor_coef Fsqd
_refine_ls_weighting_details 'w=1/[\s^2^(Fo^2^)+(0.1425P)^2^+6.8043P] where P=(Fo^2^+2Fc^2^)/3'
_refine_ls_weighting_scheme calc
_refine_ls_wR_factor_gt 0.2233
_refine_ls_wR_factor_ref 0.2554
_reflns_Friedel_coverage 0.000
_reflns_number_gt 6440
_reflns_number_total 10011
_reflns_threshold_expression 'I > 2\s(I)'
_cod_data_source_file c7dt03387g2.cif
_cod_data_source_block galia23
_cod_original_cell_volume 3048.5(8)
_cod_database_code 7044438
_shelx_shelxl_version_number 2014/7
_shelx_space_group_comment
;
The symmetry employed for this shelxl refinement is uniquely defined
by the following loop, which should always be used as a source of
symmetry information in preference to the above space-group names.
They are only intended as comments.
;
_shelx_estimated_absorpt_t_max 0.925
_shelx_estimated_absorpt_t_min 0.759
_olex2_refinement_description
;
1. Fixed Uiso
 At 1.2 times of:
  All C(H) groups
 At 1.5 times of:
  All C(H,H,H) groups
2.a Aromatic/amide H refined with riding coordinates:
 C1(H1), C2(H2), C3(H3), C4(H4), C7(H7), C8(H8A), C9(H9), C12(H12), C13(H13),
 C14(H14), C15(H15), C16(H16), C17(H17), C18(H18), C19(H19), C22(H22), C23(H23),
  C24(H24), C27(H27), C28(H28), C29(H29), C30(H30), C32(H32), C33(H33),
 C34(H34), C36(H36), C37(H37)
2.b Idealised Me refined as rotating group:
 C41(H41A,H41B,H41C), C123(H12A,H12B,H12C), C43(H43A,H43B,H43C), C45(H45A,H45B,
 H45C)
;
_olex2_submission_special_instructions 'No special instructions were received'

loop_
_space_group_symop_operation_xyz
'x, y, z'
'-x, -y, -z'

loop_
_atom_site_label
_atom_site_type_symbol
_atom_site_fract_x
_atom_site_fract_y
_atom_site_fract_z
_atom_site_U_iso_or_equiv
_atom_site_adp_type
_atom_site_occupancy
_atom_site_site_symmetry_order
_atom_site_calc_flag
_atom_site_refinement_flags_posn
Cu1 Cu 0.19863(8) 0.96284(6) 0.23986(3) 0.0419(3) Uani 1 1 d .
Cu2 Cu 0.32886(8) 0.73134(6) 0.28706(3) 0.0427(3) Uani 1 1 d .
O1 O 0.2225(5) 0.8791(4) 0.30176(19) 0.0449(11) Uani 1 1 d .
O2 O 0.4028(6) 0.4858(4) 0.3966(2) 0.0717(17) Uani 1 1 d .
N1 N 0.0254(6) 0.8659(4) 0.2002(3) 0.0489(15) Uani 1 1 d .
N2 N 0.2179(6) 1.0009(4) 0.1651(2) 0.0449(14) Uani 1 1 d .
N3 N 0.3830(6) 1.0679(4) 0.2525(2) 0.0461(14) Uani 1 1 d .
N4 N 0.1523(6) 0.6396(4) 0.2440(2) 0.0464(14) Uani 1 1 d .
N5 N 0.3606(6) 0.7660(4) 0.2127(2) 0.0423(13) Uani 1 1 d .
N6 N 0.5177(6) 0.8368(5) 0.3018(2) 0.0469(14) Uani 1 1 d .
N7 N 0.2798(6) 0.7204(4) 0.3639(2) 0.0428(14) Uani 1 1 d .
N8 N 0.3934(7) 0.5819(5) 0.3160(3) 0.0536(16) Uani 1 1 d .
H8 H 0.429(6) 0.537(5) 0.301(2) 0.022(16) Uiso 1 1 d .
N9 N 0.1047(7) 1.1020(6) 0.2579(3) 0.0605(17) Uani 1 1 d .
C1 C -0.0733(8) 0.8005(6) 0.2248(4) 0.057(2) Uani 1 1 d .
H1 H -0.0599 0.7949 0.2635 0.068 Uiso 1 1 calc R
C2 C -0.1924(8) 0.7421(6) 0.1950(4) 0.070(3) Uani 1 1 d .
H2 H -0.2602 0.6965 0.2130 0.084 Uiso 1 1 calc R
C3 C -0.2123(8) 0.7499(7) 0.1401(5) 0.073(3) Uani 1 1 d .
H3 H -0.2934 0.7086 0.1191 0.087 Uiso 1 1 calc R
C4 C -0.1135(10) 0.8188(7) 0.1144(4) 0.071(3) Uani 1 1 d .
H4 H -0.1275 0.8265 0.0759 0.086 Uiso 1 1 calc R
C5 C 0.0051(8) 0.8759(6) 0.1457(3) 0.0515(19) Uani 1 1 d .
C6 C 0.1197(8) 0.9515(6) 0.1251(3) 0.0487(18) Uani 1 1 d .
C7 C 0.1349(10) 0.9749(7) 0.0708(3) 0.067(2) Uani 1 1 d .
H7 H 0.0678 0.9390 0.0417 0.081 Uiso 1 1 calc R
C8 C 0.2467(11) 1.0494(8) 0.0602(3) 0.070(2) Uani 1 1 d .
H8A H 0.2560 1.0670 0.0233 0.084 Uiso 1 1 calc R
C9 C 0.3487(9) 1.1011(6) 0.1019(3) 0.063(2) Uani 1 1 d .
H9 H 0.4271 1.1531 0.0941 0.075 Uiso 1 1 calc R
C10 C 0.3309(8) 1.0733(6) 0.1556(3) 0.0495(18) Uani 1 1 d .
C11 C 0.4260(8) 1.1147(5) 0.2062(3) 0.0497(18) Uani 1 1 d .
C12 C 0.5479(8) 1.1921(6) 0.2086(4) 0.063(2) Uani 1 1 d .
H12 H 0.5777 1.2234 0.1761 0.075 Uiso 1 1 calc R
C13 C 0.6254(9) 1.2230(7) 0.2587(4) 0.072(3) Uani 1 1 d .
H13 H 0.7098 1.2758 0.2611 0.087 Uiso 1 1 calc R
C14 C 0.5806(9) 1.1773(6) 0.3055(4) 0.066(2) Uani 1 1 d .
H14 H 0.6333 1.1987 0.3403 0.079 Uiso 1 1 calc R
C15 C 0.4590(8) 1.1005(6) 0.3012(3) 0.0534(19) Uani 1 1 d .
H15 H 0.4277 1.0697 0.3336 0.064 Uiso 1 1 calc R
C16 C 0.0501(8) 0.5744(6) 0.2650(3) 0.0522(19) Uani 1 1 d .
H16 H 0.0546 0.5710 0.3037 0.063 Uiso 1 1 calc R
C17 C -0.0627(8) 0.5113(6) 0.2318(4) 0.061(2) Uani 1 1 d .
H17 H -0.1354 0.4666 0.2475 0.073 Uiso 1 1 calc R
C18 C -0.0672(9) 0.5146(6) 0.1758(4) 0.065(2) Uani 1 1 d .
H18 H -0.1422 0.4701 0.1524 0.078 Uiso 1 1 calc R
C19 C 0.0377(8) 0.5831(6) 0.1534(3) 0.058(2) Uani 1 1 d .
H19 H 0.0349 0.5881 0.1148 0.069 Uiso 1 1 calc R
C20 C 0.1472(7) 0.6441(5) 0.1894(3) 0.0414(16) Uani 1 1 d .
C21 C 0.2660(7) 0.7204(5) 0.1709(3) 0.0452(17) Uani 1 1 d .
C22 C 0.2866(9) 0.7464(6) 0.1173(3) 0.056(2) Uani 1 1 d .
H22 H 0.2200 0.7144 0.0873 0.068 Uiso 1 1 calc R
C23 C 0.4034(9) 0.8181(6) 0.1087(3) 0.058(2) Uani 1 1 d .
H23 H 0.4178 0.8371 0.0724 0.070 Uiso 1 1 calc R
C24 C 0.5009(8) 0.8636(6) 0.1520(3) 0.0540(19) Uani 1 1 d .
H24 H 0.5826 0.9137 0.1460 0.065 Uiso 1 1 calc R
C25 C 0.4771(7) 0.8348(5) 0.2042(3) 0.0450(17) Uani 1 1 d .
C26 C 0.5685(7) 0.8759(6) 0.2561(3) 0.0458(17) Uani 1 1 d .
C27 C 0.6949(8) 0.9483(6) 0.2592(4) 0.057(2) Uani 1 1 d .
H27 H 0.7287 0.9756 0.2267 0.069 Uiso 1 1 calc R
C28 C 0.7721(8) 0.9809(7) 0.3099(4) 0.066(2) Uani 1 1 d .
H28 H 0.8594 1.0296 0.3126 0.079 Uiso 1 1 calc R
C29 C 0.7188(8) 0.9408(7) 0.3563(4) 0.068(2) Uani 1 1 d .
H29 H 0.7687 0.9620 0.3917 0.081 Uiso 1 1 calc R
C30 C 0.5923(7) 0.8696(6) 0.3506(3) 0.056(2) Uani 1 1 d .
H30 H 0.5563 0.8426 0.3828 0.067 Uiso 1 1 calc R
C31 C 0.1887(7) 0.8782(5) 0.3520(3) 0.0426(16) Uani 1 1 d .
C32 C 0.1291(8) 0.9516(6) 0.3756(3) 0.0549(19) Uani 1 1 d .
H32 H 0.1110 1.0109 0.3551 0.066 Uiso 1 1 calc R
C33 C 0.0944(9) 0.9416(7) 0.4287(3) 0.067(2) Uani 1 1 d .
H33 H 0.0507 0.9930 0.4426 0.080 Uiso 1 1 calc R
C34 C 0.1207(10) 0.8614(8) 0.4610(4) 0.073(2) Uani 1 1 d .
H34 H 0.0976 0.8576 0.4972 0.087 Uiso 1 1 calc R
C35 C 0.1833(8) 0.7832(6) 0.4400(3) 0.0544(19) Uani 1 1 d .
C36 C 0.2130(9) 0.6962(7) 0.4698(3) 0.067(2) Uani 1 1 d .
H36 H 0.1911 0.6879 0.5061 0.080 Uiso 1 1 calc R
C37 C 0.2737(9) 0.6227(7) 0.4470(3) 0.063(2) Uani 1 1 d .
H37 H 0.2925 0.5630 0.4669 0.076 Uiso 1 1 calc R
C38 C 0.3070(7) 0.6379(6) 0.3941(3) 0.0491(18) Uani 1 1 d .
C39 C 0.2185(7) 0.7923(6) 0.3863(3) 0.0453(17) Uani 1 1 d .
C40 C 0.3732(8) 0.5641(6) 0.3644(3) 0.0544(19) Uani 1 1 d .
C41 C 0.4585(13) 0.4058(8) 0.3703(4) 0.099(4) Uani 1 1 d .
H41A H 0.3889 0.3599 0.3428 0.149 Uiso 1 1 calc GR
H41B H 0.4892 0.3590 0.3979 0.149 Uiso 1 1 calc GR
H41C H 0.5350 0.4442 0.3523 0.149 Uiso 1 1 calc GR
C123 C 0.0919(10) 1.2939(6) 0.2266(4) 0.077(3) Uani 1 1 d .
H12A H 0.0289 1.2858 0.1926 0.115 Uiso 1 1 calc GR
H12B H 0.1819 1.3349 0.2200 0.115 Uiso 1 1 calc GR
H12C H 0.0606 1.3340 0.2550 0.115 Uiso 1 1 calc GR
C124 C 0.0979(7) 1.1863(7) 0.2447(3) 0.0509(18) Uani 1 1 d .
P1 P 0.7970(3) 0.1292(2) 0.09197(11) 0.0721(7) Uani 1 1 d .
F1 F 0.8439(9) 0.2529(5) 0.1103(3) 0.137(3) Uani 1 1 d .
F2 F 0.9426(11) 0.1295(10) 0.0936(8) 0.288(9) Uani 1 1 d .
F3 F 0.7596(12) 0.0035(6) 0.0723(3) 0.182(4) Uani 1 1 d .
F4 F 0.6514(9) 0.1309(12) 0.0908(6) 0.231(6) Uani 1 1 d .
F5 F 0.8062(11) 0.0915(7) 0.1508(3) 0.183(4) Uani 1 1 d .
F6 F 0.7837(13) 0.1634(6) 0.0316(3) 0.183(4) Uani 1 1 d .
P2 P 0.9799(2) 0.30668(19) 0.38307(9) 0.0630(6) Uani 1 1 d .
F7 F 1.0361(7) 0.3576(6) 0.4422(2) 0.125(3) Uani 1 1 d .
F8 F 1.1171(9) 0.3140(17) 0.3684(4) 0.270(9) Uani 1 1 d .
F9 F 0.9205(6) 0.2520(5) 0.3238(2) 0.1011(19) Uani 1 1 d .
F10 F 0.8407(7) 0.2888(13) 0.3984(3) 0.230(7) Uani 1 1 d .
F11 F 0.979(2) 0.1975(8) 0.4034(5) 0.265(8) Uani 1 1 d .
F12 F 0.997(2) 0.4151(7) 0.3621(4) 0.273(9) Uani 1 1 d .
P3 P 0.4673(2) 0.47382(16) 0.17516(9) 0.0563(6) Uani 1 1 d .
F13 F 0.5226(5) 0.5918(4) 0.2075(3) 0.0882(17) Uani 1 1 d .
F14 F 0.6171(5) 0.4601(5) 0.1766(3) 0.1003(19) Uani 1 1 d .
F15 F 0.4103(5) 0.3558(4) 0.1444(2) 0.0795(15) Uani 1 1 d .
F16 F 0.3182(5) 0.4873(4) 0.1759(2) 0.0766(14) Uani 1 1 d .
F17 F 0.4592(6) 0.4177(4) 0.2329(2) 0.0836(15) Uani 1 1 d .
F18 F 0.4714(7) 0.5294(5) 0.1185(2) 0.108(2) Uani 1 1 d .
N10 N -0.0091(14) 0.3636(14) -0.0227(5) 0.189(7) Uani 1 1 d .
C42 C 0.0604(11) 0.3584(10) 0.0141(4) 0.099(4) Uani 1 1 d .
C43 C 0.1486(10) 0.3589(11) 0.0628(4) 0.104(4) Uani 1 1 d .
H43A H 0.2184 0.3216 0.0553 0.156 Uiso 1 1 calc GR
H43B H 0.0975 0.3203 0.0906 0.156 Uiso 1 1 calc GR
H43C H 0.1912 0.4352 0.0763 0.156 Uiso 1 1 calc GR
N11 N 0.4019(12) 0.2844(10) -0.0095(4) 0.113(3) Uani 1 1 d .
C44 C 0.5075(15) 0.3364(10) 0.0073(4) 0.085(3) Uani 1 1 d .
C45 C 0.6401(12) 0.4015(10) 0.0279(5) 0.106(4) Uani 1 1 d .
H45A H 0.7075 0.3721 0.0117 0.159 Uiso 1 1 calc GR
H45B H 0.6552 0.3989 0.0679 0.159 Uiso 1 1 calc GR
H45C H 0.6484 0.4780 0.0181 0.159 Uiso 1 1 calc GR
C46 C 0.1859(16) 0.3607(13) 0.6180(8) 0.138(5) Uiso 1 1 d .
N12 N 0.2055(16) 0.3421(13) 0.6619(7) 0.182(6) Uiso 1 1 d .
C47 C 0.164(2) 0.4157(19) 0.5673(10) 0.211(9) Uiso 1 1 d .
C48 C 0.499(2) 0.0354(16) 0.4796(9) 0.189(8) Uiso 1 1 d .
C49 C 0.4255(14) 0.1028(11) 0.5155(6) 0.122(4) Uiso 1 1 d .
C50 C 0.402(2) 0.1810(19) 0.4724(9) 0.205(8) Uiso 1 1 d .
C51 C 0.3297(18) 0.2663(14) 0.5036(7) 0.162(6) Uiso 1 1 d .

loop_
_atom_site_aniso_label
_atom_site_aniso_U_11
_atom_site_aniso_U_22
_atom_site_aniso_U_33
_atom_site_aniso_U_23
_atom_site_aniso_U_13
_atom_site_aniso_U_12
Cu1 0.0414(5) 0.0428(5) 0.0422(5) 0.0020(3) 0.0029(4) 0.0132(4)
Cu2 0.0421(5) 0.0459(5) 0.0401(5) 0.0052(4) 0.0039(4) 0.0111(4)
O1 0.047(3) 0.046(3) 0.045(3) 0.004(2) 0.008(2) 0.017(2)
O2 0.098(5) 0.060(3) 0.065(4) 0.023(3) 0.005(3) 0.037(3)
N1 0.043(4) 0.040(3) 0.062(4) -0.003(3) 0.000(3) 0.013(3)
N2 0.050(4) 0.041(3) 0.047(4) 0.005(3) 0.000(3) 0.019(3)
N3 0.052(4) 0.043(3) 0.044(4) 0.001(3) 0.002(3) 0.015(3)
N4 0.043(4) 0.039(3) 0.057(4) 0.002(3) 0.005(3) 0.010(3)
N5 0.047(4) 0.041(3) 0.042(3) 0.005(2) 0.007(3) 0.017(3)
N6 0.042(3) 0.052(3) 0.048(4) 0.009(3) 0.006(3) 0.013(3)
N7 0.041(3) 0.045(3) 0.040(3) 0.005(2) 0.001(3) 0.007(3)
N8 0.064(4) 0.051(4) 0.054(4) 0.004(3) 0.011(3) 0.029(3)
N9 0.070(5) 0.057(4) 0.065(4) -0.001(3) 0.013(4) 0.034(4)
C1 0.048(5) 0.043(4) 0.081(6) 0.004(4) 0.006(4) 0.017(4)
C2 0.048(5) 0.053(5) 0.106(8) -0.010(5) -0.001(5) 0.013(4)
C3 0.043(5) 0.048(5) 0.117(9) -0.014(5) -0.017(5) 0.009(4)
C4 0.079(7) 0.059(5) 0.076(6) -0.007(4) -0.020(5) 0.034(5)
C5 0.054(5) 0.043(4) 0.056(5) -0.005(3) -0.008(4) 0.019(3)
C6 0.066(5) 0.046(4) 0.038(4) 0.000(3) -0.006(4) 0.031(4)
C7 0.082(7) 0.068(5) 0.053(5) -0.002(4) -0.011(5) 0.031(5)
C8 0.103(8) 0.083(6) 0.035(5) 0.009(4) 0.013(5) 0.045(6)
C9 0.076(6) 0.058(5) 0.064(6) 0.017(4) 0.021(5) 0.029(4)
C10 0.062(5) 0.042(4) 0.052(5) 0.007(3) 0.009(4) 0.026(4)
C11 0.054(5) 0.041(4) 0.057(5) 0.003(3) 0.005(4) 0.018(3)
C12 0.056(5) 0.052(5) 0.082(6) 0.015(4) 0.010(5) 0.016(4)
C13 0.048(5) 0.050(5) 0.111(8) 0.012(5) 0.000(5) 0.001(4)
C14 0.062(6) 0.055(5) 0.071(6) -0.007(4) -0.014(5) 0.009(4)
C15 0.058(5) 0.048(4) 0.056(5) -0.002(3) 0.003(4) 0.019(4)
C16 0.055(5) 0.046(4) 0.056(5) 0.012(3) 0.009(4) 0.012(4)
C17 0.054(5) 0.043(4) 0.082(6) 0.006(4) 0.002(4) 0.007(4)
C18 0.057(5) 0.046(4) 0.086(7) -0.005(4) -0.013(5) 0.015(4)
C19 0.054(5) 0.062(5) 0.060(5) -0.002(4) -0.002(4) 0.025(4)
C20 0.048(4) 0.039(4) 0.041(4) -0.001(3) -0.002(3) 0.023(3)
C21 0.052(5) 0.047(4) 0.043(4) 0.001(3) 0.004(3) 0.025(3)
C22 0.075(6) 0.061(5) 0.040(4) -0.002(3) 0.004(4) 0.035(4)
C23 0.075(6) 0.063(5) 0.048(5) 0.016(4) 0.025(4) 0.029(4)
C24 0.064(5) 0.054(4) 0.052(5) 0.014(4) 0.025(4) 0.021(4)
C25 0.055(5) 0.040(4) 0.047(4) 0.001(3) 0.015(4) 0.022(3)
C26 0.045(4) 0.048(4) 0.052(5) 0.009(3) 0.015(3) 0.021(3)
C27 0.047(5) 0.048(4) 0.081(6) 0.011(4) 0.022(4) 0.011(4)
C28 0.040(5) 0.061(5) 0.092(7) 0.005(5) 0.008(5) 0.002(4)
C29 0.050(5) 0.064(5) 0.079(6) -0.004(4) -0.011(5) 0.006(4)
C30 0.043(4) 0.064(5) 0.060(5) 0.004(4) 0.003(4) 0.012(4)
C31 0.032(4) 0.051(4) 0.040(4) 0.001(3) 0.002(3) 0.005(3)
C32 0.058(5) 0.063(5) 0.051(5) 0.006(4) 0.013(4) 0.026(4)
C33 0.075(6) 0.091(6) 0.049(5) -0.004(4) 0.020(4) 0.043(5)
C34 0.084(7) 0.095(7) 0.048(5) 0.002(5) 0.013(4) 0.038(5)
C35 0.056(5) 0.063(5) 0.044(5) 0.005(4) 0.008(4) 0.014(4)
C36 0.082(6) 0.078(6) 0.043(5) 0.014(4) 0.020(4) 0.017(5)
C37 0.072(6) 0.070(5) 0.049(5) 0.023(4) 0.012(4) 0.013(4)
C38 0.053(5) 0.045(4) 0.047(4) 0.006(3) 0.003(4) 0.009(3)
C39 0.045(4) 0.053(4) 0.038(4) 0.005(3) 0.002(3) 0.014(3)
C40 0.058(5) 0.052(4) 0.051(5) 0.006(4) 0.003(4) 0.012(4)
C41 0.145(10) 0.077(6) 0.105(8) 0.037(6) 0.029(7) 0.074(7)
C123 0.098(7) 0.050(5) 0.088(7) 0.016(4) 0.022(6) 0.024(5)
C124 0.049(5) 0.057(5) 0.052(5) -0.005(4) 0.015(4) 0.018(4)
P1 0.0729(17) 0.0693(15) 0.0830(18) 0.0122(12) 0.0314(13) 0.0235(12)
F1 0.188(8) 0.069(4) 0.133(6) -0.006(4) -0.028(5) 0.018(4)
F2 0.152(9) 0.226(12) 0.57(3) 0.165(14) 0.198(13) 0.127(9)
F3 0.331(14) 0.095(5) 0.117(6) -0.007(4) -0.010(7) 0.071(7)
F4 0.078(6) 0.306(14) 0.307(15) -0.007(11) 0.023(7) 0.047(7)
F5 0.276(12) 0.160(7) 0.070(5) 0.033(4) 0.007(6) -0.023(7)
F6 0.350(14) 0.110(6) 0.097(6) 0.024(4) 0.054(7) 0.060(7)
P2 0.0615(15) 0.0745(15) 0.0462(12) 0.0028(10) 0.0088(10) 0.0034(11)
F7 0.123(5) 0.167(6) 0.052(3) -0.025(4) -0.001(3) -0.021(5)
F8 0.087(6) 0.54(3) 0.137(8) -0.147(12) 0.012(5) 0.000(10)
F9 0.075(4) 0.154(5) 0.061(3) -0.025(3) 0.006(3) 0.006(4)
F10 0.073(5) 0.48(2) 0.092(6) -0.100(9) 0.016(4) -0.005(8)
F11 0.50(3) 0.135(8) 0.175(10) 0.017(7) -0.039(13) 0.156(12)
F12 0.60(3) 0.104(6) 0.113(7) 0.043(5) 0.044(11) 0.072(10)
P3 0.0465(12) 0.0512(11) 0.0731(15) 0.0001(10) 0.0102(10) 0.0152(9)
F13 0.071(3) 0.054(3) 0.136(5) -0.021(3) 0.021(3) 0.007(2)
F14 0.056(3) 0.107(4) 0.144(6) -0.017(4) 0.020(3) 0.032(3)
F15 0.087(4) 0.058(3) 0.091(4) -0.018(2) -0.020(3) 0.030(2)
F16 0.052(3) 0.062(3) 0.123(4) 0.010(3) 0.013(3) 0.024(2)
F17 0.110(4) 0.078(3) 0.073(3) 0.009(3) 0.012(3) 0.042(3)
F18 0.160(6) 0.095(4) 0.090(4) 0.034(3) 0.050(4) 0.050(4)
N10 0.136(10) 0.294(18) 0.091(9) 0.068(10) -0.037(8) -0.014(11)
C42 0.083(7) 0.135(9) 0.058(6) 0.006(6) -0.010(6) -0.005(7)
C43 0.070(7) 0.156(11) 0.076(7) 0.029(7) -0.002(6) 0.013(7)
N11 0.121(9) 0.138(9) 0.079(7) 0.011(6) 0.011(6) 0.031(7)
C44 0.120(10) 0.097(8) 0.058(6) 0.014(5) 0.030(7) 0.053(8)
C45 0.097(9) 0.114(9) 0.114(10) 0.009(7) 0.019(7) 0.036(7)

loop_
_atom_type_symbol
_atom_type_description
_atom_type_scat_dispersion_real
_atom_type_scat_dispersion_imag
_atom_type_scat_source
Cu Cu 0.3200 1.2650 'International Tables Vol C Tables 4.2.6.8 and 6.1.1.4'
P P 0.1020 0.0940 'International Tables Vol C Tables 4.2.6.8 and 6.1.1.4'
O O 0.0110 0.0060 'International Tables Vol C Tables 4.2.6.8 and 6.1.1.4'
N N 0.0060 0.0030 'International Tables Vol C Tables 4.2.6.8 and 6.1.1.4'
C C 0.0030 0.0020 'International Tables Vol C Tables 4.2.6.8 and 6.1.1.4'
F F 0.0170 0.0100 'International Tables Vol C Tables 4.2.6.8 and 6.1.1.4'
H H 0.0000 0.0000 'International Tables Vol C Tables 4.2.6.8 and 6.1.1.4'

loop_
_geom_angle_atom_site_label_1
_geom_angle_atom_site_label_2
_geom_angle_atom_site_label_3
_geom_angle
_geom_angle_site_symmetry_1
O1 Cu1 N1 99.7(2) .
O1 Cu1 N2 153.4(2) .
O1 Cu1 N3 96.7(2) .
O1 Cu1 N9 112.5(2) .
N1 Cu1 N9 94.0(2) .
N2 Cu1 N1 79.7(3) .
N2 Cu1 N3 80.7(2) .
N2 Cu1 N9 94.0(2) .
N3 Cu1 N1 160.2(3) .
N3 Cu1 N9 90.0(2) .
N4 Cu2 O1 90.08(19) .
N4 Cu2 N6 159.2(2) .
N4 Cu2 N8 93.0(2) .
N5 Cu2 O1 95.28(19) .
N5 Cu2 N4 79.6(2) .
N5 Cu2 N6 79.6(2) .
N5 Cu2 N7 168.9(2) .
N5 Cu2 N8 114.4(2) .
N6 Cu2 O1 91.7(2) .
N6 Cu2 N8 95.7(2) .
N7 Cu2 O1 73.64(19) .
N7 Cu2 N4 100.0(2) .
N7 Cu2 N6 100.4(2) .
N7 Cu2 N8 76.7(2) .
N8 Cu2 O1 150.3(2) .
Cu1 O1 Cu2 114.8(2) .
C31 O1 Cu1 135.1(4) .
C31 O1 Cu2 109.9(4) .
C40 O2 C41 115.2(7) .
C1 N1 Cu1 125.1(5) .
C5 N1 Cu1 115.4(5) .
C5 N1 C1 119.3(6) .
C6 N2 Cu1 118.6(5) .
C6 N2 C10 123.1(6) .
C10 N2 Cu1 118.3(5) .
C11 N3 Cu1 114.2(5) .
C15 N3 Cu1 126.4(5) .
C15 N3 C11 119.2(6) .
C16 N4 Cu2 126.5(5) .
C16 N4 C20 119.4(6) .
C20 N4 Cu2 114.0(5) .
C21 N5 Cu2 119.2(5) .
C21 N5 C25 121.4(6) .
C25 N5 Cu2 119.3(5) .
C26 N6 Cu2 114.2(5) .
C30 N6 Cu2 127.3(5) .
C30 N6 C26 118.5(6) .
C38 N7 Cu2 118.9(5) .
C38 N7 C39 118.7(6) .
C39 N7 Cu2 122.3(4) .
Cu2 N8 H8 132(4) .
C40 N8 Cu2 112.0(5) .
C40 N8 H8 116(4) .
C124 N9 Cu1 142.3(6) .
N1 C1 H1 119.2 .
N1 C1 C2 121.5(9) .
C2 C1 H1 119.2 .
C1 C2 H2 120.2 .
C3 C2 C1 119.5(9) .
C3 C2 H2 120.2 .
C2 C3 H3 120.1 .
C2 C3 C4 119.8(8) .
C4 C3 H3 120.1 .
C3 C4 H4 120.5 .
C5 C4 C3 119.0(9) .
C5 C4 H4 120.5 .
N1 C5 C4 120.9(8) .
N1 C5 C6 113.1(6) .
C4 C5 C6 126.0(8) .
N2 C6 C5 113.1(6) .
N2 C6 C7 119.1(8) .
C7 C6 C5 127.8(7) .
C6 C7 H7 120.5 .
C8 C7 C6 119.0(8) .
C8 C7 H7 120.5 .
C7 C8 H8A 119.1 .
C7 C8 C9 121.8(8) .
C9 C8 H8A 119.1 .
C8 C9 H9 121.3 .
C8 C9 C10 117.3(8) .
C10 C9 H9 121.3 .
N2 C10 C9 119.6(7) .
N2 C10 C11 113.2(6) .
C9 C10 C11 127.2(8) .
N3 C11 C10 113.5(6) .
N3 C11 C12 121.0(7) .
C12 C11 C10 125.5(7) .
C11 C12 H12 120.5 .
C13 C12 C11 119.0(8) .
C13 C12 H12 120.5 .
C12 C13 H13 120.1 .
C12 C13 C14 119.9(8) .
C14 C13 H13 120.1 .
C13 C14 H14 120.4 .
C15 C14 C13 119.3(8) .
C15 C14 H14 120.4 .
N3 C15 C14 121.6(8) .
N3 C15 H15 119.2 .
C14 C15 H15 119.2 .
N4 C16 H16 119.1 .
N4 C16 C17 121.8(8) .
C17 C16 H16 119.1 .
C16 C17 H17 120.6 .
C18 C17 C16 118.8(8) .
C18 C17 H17 120.6 .
C17 C18 H18 120.0 .
C17 C18 C19 119.9(8) .
C19 C18 H18 120.0 .
C18 C19 H19 121.1 .
C18 C19 C20 117.9(8) .
C20 C19 H19 121.1 .
N4 C20 C19 122.1(7) .
N4 C20 C21 114.5(6) .
C19 C20 C21 123.4(7) .
N5 C21 C20 112.5(6) .
N5 C21 C22 119.8(7) .
C22 C21 C20 127.7(7) .
C21 C22 H22 120.5 .
C23 C22 C21 118.9(7) .
C23 C22 H22 120.5 .
C22 C23 H23 119.6 .
C22 C23 C24 120.8(7) .
C24 C23 H23 119.6 .
C23 C24 H24 120.8 .
C23 C24 C25 118.3(7) .
C25 C24 H24 120.8 .
N5 C25 C24 120.7(7) .
N5 C25 C26 112.8(6) .
C24 C25 C26 126.5(7) .
N6 C26 C25 114.0(6) .
N6 C26 C27 121.2(7) .
C27 C26 C25 124.8(7) .
C26 C27 H27 120.0 .
C28 C27 C26 120.0(8) .
C28 C27 H27 120.0 .
C27 C28 H28 120.8 .
C29 C28 C27 118.3(7) .
C29 C28 H28 120.8 .
C28 C29 H29 120.5 .
C30 C29 C28 119.0(8) .
C30 C29 H29 120.5 .
N6 C30 C29 123.0(8) .
N6 C30 H30 118.5 .
C29 C30 H30 118.5 .
O1 C31 C32 126.6(6) .
O1 C31 C39 117.2(6) .
C32 C31 C39 116.2(7) .
C31 C32 H32 119.0 .
C31 C32 C33 122.0(7) .
C33 C32 H32 119.0 .
C32 C33 H33 118.8 .
C34 C33 C32 122.4(8) .
C34 C33 H33 118.8 .
C33 C34 H34 120.4 .
C33 C34 C35 119.1(8) .
C35 C34 H34 120.4 .
C36 C35 C34 123.5(8) .
C36 C35 C39 117.5(7) .
C39 C35 C34 119.0(7) .
C35 C36 H36 119.6 .
C37 C36 C35 120.7(8) .
C37 C36 H36 119.6 .
C36 C37 H37 120.7 .
C36 C37 C38 118.5(7) .
C38 C37 H37 120.7 .
N7 C38 C37 122.7(7) .
N7 C38 C40 113.3(6) .
C37 C38 C40 124.1(7) .
N7 C39 C31 116.8(6) .
N7 C39 C35 121.8(6) .
C35 C39 C31 121.3(7) .
O2 C40 C38 111.2(7) .
N8 C40 O2 129.7(8) .
N8 C40 C38 119.1(7) .
O2 C41 H41A 109.5 .
O2 C41 H41B 109.5 .
O2 C41 H41C 109.5 .
H41A C41 H41B 109.5 .
H41A C41 H41C 109.5 .
H41B C41 H41C 109.5 .
H12A C123 H12B 109.5 .
H12A C123 H12C 109.5 .
H12B C123 H12C 109.5 .
C124 C123 H12A 109.5 .
C124 C123 H12B 109.5 .
C124 C123 H12C 109.5 .
N9 C124 C123 178.4(9) .
F1 P1 F3 176.0(6) .
F1 P1 F6 88.2(4) .
F2 P1 F1 87.7(6) .
F2 P1 F3 88.4(7) .
F2 P1 F4 179.0(9) .
F2 P1 F5 87.4(8) .
F2 P1 F6 93.6(8) .
F4 P1 F1 91.4(6) .
F4 P1 F3 92.5(7) .
F4 P1 F5 92.5(7) .
F4 P1 F6 86.5(7) .
F5 P1 F1 93.8(5) .
F5 P1 F3 87.0(5) .
F5 P1 F6 177.8(5) .
F6 P1 F3 91.1(4) .
F7 P2 F9 178.4(4) .
F8 P2 F7 92.6(4) .
F8 P2 F9 88.3(4) .
F8 P2 F10 175.0(11) .
F10 P2 F7 88.5(4) .
F10 P2 F9 90.5(4) .
F11 P2 F7 88.8(5) .
F11 P2 F8 88.6(10) .
F11 P2 F9 89.9(5) .
F11 P2 F10 86.6(9) .
F12 P2 F7 90.9(5) .
F12 P2 F8 84.7(10) .
F12 P2 F9 90.6(5) .
F12 P2 F10 100.2(10) .
F12 P2 F11 173.2(11) .
F13 P3 F17 89.1(3) .
F14 P3 F13 90.7(3) .
F14 P3 F17 89.1(3) .
F15 P3 F13 178.5(3) .
F15 P3 F14 90.1(3) .
F15 P3 F16 90.6(3) .
F15 P3 F17 89.6(3) .
F16 P3 F13 88.6(3) .
F16 P3 F14 178.1(3) .
F16 P3 F17 89.1(3) .
F18 P3 F13 90.8(3) .
F18 P3 F14 92.4(4) .
F18 P3 F15 90.5(3) .
F18 P3 F16 89.4(3) .
F18 P3 F17 178.5(3) .
N10 C42 C43 175.9(17) .
C42 C43 H43A 109.5 .
C42 C43 H43B 109.5 .
C42 C43 H43C 109.5 .
H43A C43 H43B 109.5 .
H43A C43 H43C 109.5 .
H43B C43 H43C 109.5 .
N11 C44 C45 179.5(13) .
C44 C45 H45A 109.5 .
C44 C45 H45B 109.5 .
C44 C45 H45C 109.5 .
H45A C45 H45B 109.5 .
H45A C45 H45C 109.5 .
H45B C45 H45C 109.5 .
N12 C46 C47 164(2) .
C48 C48 C49 89(2) 2_656
C50 C49 C48 95.6(14) .
C49 C50 C51 103.7(16) .

loop_
_geom_bond_atom_site_label_1
_geom_bond_atom_site_label_2
_geom_bond_distance
_geom_bond_site_symmetry_2
Cu1 O1 1.895(4) .
Cu1 N1 2.016(6) .
Cu1 N2 1.932(6) .
Cu1 N3 2.014(6) .
Cu1 N9 2.249(6) .
Cu2 O1 2.409(4) .
Cu2 N4 2.048(6) .
Cu2 N5 1.939(6) .
Cu2 N6 2.053(6) .
Cu2 N7 2.015(6) .
Cu2 N8 2.238(6) .
O1 C31 1.324(8) .
O2 C40 1.344(9) .
O2 C41 1.447(11) .
N1 C1 1.358(10) .
N1 C5 1.345(9) .
N2 C6 1.339(9) .
N2 C10 1.341(9) .
N3 C11 1.368(9) .
N3 C15 1.343(9) .
N4 C16 1.334(9) .
N4 C20 1.341(9) .
N5 C21 1.335(9) .
N5 C25 1.339(9) .
N6 C26 1.351(9) .
N6 C30 1.340(9) .
N7 C38 1.351(8) .
N7 C39 1.360(9) .
N8 H8 0.84(6) .
N8 C40 1.250(9) .
N9 C124 1.128(9) .
C1 H1 0.9500 .
C1 C2 1.375(11) .
C2 H2 0.9500 .
C2 C3 1.349(13) .
C3 H3 0.9500 .
C3 C4 1.393(13) .
C4 H4 0.9500 .
C4 C5 1.383(11) .
C5 C6 1.474(11) .
C6 C7 1.392(11) .
C7 H7 0.9500 .
C7 C8 1.353(12) .
C8 H8A 0.9500 .
C8 C9 1.395(12) .
C9 H9 0.9500 .
C9 C10 1.396(11) .
C10 C11 1.481(10) .
C11 C12 1.380(10) .
C12 H12 0.9500 .
C12 C13 1.373(12) .
C13 H13 0.9500 .
C13 C14 1.379(12) .
C14 H14 0.9500 .
C14 C15 1.372(11) .
C15 H15 0.9500 .
C16 H16 0.9500 .
C16 C17 1.389(11) .
C17 H17 0.9500 .
C17 C18 1.373(12) .
C18 H18 0.9500 .
C18 C19 1.388(12) .
C19 H19 0.9500 .
C19 C20 1.392(10) .
C20 C21 1.485(10) .
C21 C22 1.395(10) .
C22 H22 0.9500 .
C22 C23 1.359(11) .
C23 H23 0.9500 .
C23 C24 1.375(11) .
C24 H24 0.9500 .
C24 C25 1.378(10) .
C25 C26 1.487(10) .
C26 C27 1.386(10) .
C27 H27 0.9500 .
C27 C28 1.386(11) .
C28 H28 0.9500 .
C28 C29 1.381(12) .
C29 H29 0.9500 .
C29 C30 1.377(11) .
C30 H30 0.9500 .
C31 C32 1.377(10) .
C31 C39 1.450(9) .
C32 H32 0.9500 .
C32 C33 1.396(11) .
C33 H33 0.9500 .
C33 C34 1.354(12) .
C34 H34 0.9500 .
C34 C35 1.416(11) .
C35 C36 1.401(11) .
C35 C39 1.412(10) .
C36 H36 0.9500 .
C36 C37 1.375(12) .
C37 H37 0.9500 .
C37 C38 1.391(11) .
C38 C40 1.499(11) .
C41 H41A 0.9800 .
C41 H41B 0.9800 .
C41 H41C 0.9800 .
C123 H12A 0.9800 .
C123 H12B 0.9800 .
C123 H12C 0.9800 .
C123 C124 1.442(11) .
P1 F1 1.544(6) .
P1 F2 1.494(9) .
P1 F3 1.575(8) .
P1 F4 1.502(9) .
P1 F5 1.532(7) .
P1 F6 1.554(8) .
P2 F7 1.556(6) .
P2 F8 1.483(9) .
P2 F9 1.580(5) .
P2 F10 1.493(8) .
P2 F11 1.466(9) .
P2 F12 1.443(8) .
P3 F13 1.600(5) .
P3 F14 1.590(5) .
P3 F15 1.585(5) .
P3 F16 1.588(5) .
P3 F17 1.602(5) .
P3 F18 1.573(6) .
N10 C42 1.096(12) .
C42 C43 1.410(14) .
C43 H43A 0.9800 .
C43 H43B 0.9800 .
C43 H43C 0.9800 .
N11 C44 1.144(14) .
C44 C45 1.434(17) .
C45 H45A 0.9800 .
C45 H45B 0.9800 .
C45 H45C 0.9800 .
C46 N12 1.114(19) .
C46 C47 1.46(2) .
C48 C48 1.36(3) 2_656
C48 C49 1.58(2) .
C49 C50 1.50(2) .
C50 C51 1.67(3) .
